data_4302179
loop_
_publ_author_name
'Thomas Cadenbach'
'Christian Gemel'
'Timo Bollermann'
'Roland A. Fischer'

_publ_contact_author_address
;
 'Roland Fischer'
 Lehrstuhl fuer Anorganische Chemie 2
 Organometallics and Materials
 Ruhr-Universitaet Bochum
 Universitaetsstrasse 150
 44780 Bochum (Germany)
;
_publ_contact_author_email roland.fischer@ruhr-uni-bochum.de
_publ_contact_author_fax '0049 234 3214174'
_publ_contact_author_name 'Roland A. Fischer'
_publ_contact_author_phone '0049 234 3224174'
_publ_section_title
;
Syntheses and Crystal Structures of Ruthenium and Rhodium Olefin Complexes
Containing GaCp*
;
_journal_name_full 'Inorganic Chemistry'
_journal_page_first 5021
_journal_page_last 5026
_journal_paper_doi 10.1021/ic802283r
_journal_volume 48
_journal_year 2009
_chemical_formula_sum 'C70 H69 B F24 Ga3 Rh'
_chemical_formula_weight 1689.13
_chemical_name_systematic
; 
 ? 
;
_space_group_IT_number 33
_symmetry_cell_setting orthorhombic
_symmetry_space_group_name_Hall 'P 2c -2n'
_symmetry_space_group_name_H-M 'P n a 21'
_atom_sites_solution_hydrogens geom
_atom_sites_solution_primary direct
_atom_sites_solution_secondary difmap
_audit_creation_method SHELXL-97
_cell_angle_alpha 90.00
_cell_angle_beta 90.00
_cell_angle_gamma 90.00
_cell_formula_units_Z 4
_cell_length_a 24.941(7)
_cell_length_b 19.361(6)
_cell_length_c 14.669(5)
_cell_measurement_reflns_used 200
_cell_measurement_temperature 106(2)
_cell_measurement_theta_max 27.56
_cell_measurement_theta_min 3.00
_cell_volume 7083(4)
_computing_cell_refinement
;
CrysAlis RED, Oxford Diffraction Ltd.,
Version 1.170.32 (release 06.06.2003 CrysAlis170 VC++)
(compiled Jun  6 2003,13:53:32)
;
_computing_data_collection
;
CrysAlis CCD, Oxford Diffraction Ltd.,
Version 1.170.32 (release 06.06.2003 CrysAlis170 VC++)
(compiled Jun  6 2003,13:53:32)
;
_computing_data_reduction
;
CrysAlis RED, Oxford Diffraction Ltd.,
Version 1.170.32 (release 06.06.2003 CrysAlis170 VC++)
(compiled Jun  6 2003,13:53:32)
;
_computing_structure_refinement 'SHELXL-97 (Sheldrick, 1997)'
_computing_structure_solution 'SHELXS-97 (Sheldrick, 1990)'
_diffrn_ambient_temperature 106(2)
_diffrn_detector_area_resol_mean 'not measured'
_diffrn_measured_fraction_theta_full 0.989
_diffrn_measured_fraction_theta_max 0.989
_diffrn_measurement_device_type 'not measured'
_diffrn_measurement_method 'not measured'
_diffrn_radiation_monochromator graphite
_diffrn_radiation_source 'fine-focus sealed tube'
_diffrn_radiation_type MoK\a
_diffrn_radiation_wavelength 0.71073
_diffrn_reflns_av_R_equivalents 0.0521
_diffrn_reflns_av_sigmaI/netI 0.1369
_diffrn_reflns_limit_h_max 29
_diffrn_reflns_limit_h_min -20
_diffrn_reflns_limit_k_max 22
_diffrn_reflns_limit_k_min -22
_diffrn_reflns_limit_l_max 15
_diffrn_reflns_limit_l_min -17
_diffrn_reflns_number 19982
_diffrn_reflns_theta_full 25.05
_diffrn_reflns_theta_max 25.05
_diffrn_reflns_theta_min 3.01
_diffrn_standards_decay_% 'not measured'
_diffrn_standards_interval_count 'not measured'
_diffrn_standards_interval_time 'not measured'
_diffrn_standards_number 'not measured'
_exptl_absorpt_coefficient_mu 1.461
_exptl_absorpt_correction_T_max 0.864
_exptl_absorpt_correction_T_min 0.770
_exptl_absorpt_correction_type empirical
_exptl_absorpt_process_details sadabs
_exptl_crystal_colour red
_exptl_crystal_density_diffrn 1.584
_exptl_crystal_density_meas ?
_exptl_crystal_density_method .
_exptl_crystal_description needles
_exptl_crystal_F_000 3392
_exptl_crystal_size_max 0.20
_exptl_crystal_size_mid 0.15
_exptl_crystal_size_min 0.10
_refine_diff_density_max 0.897
_refine_diff_density_min -0.571
_refine_diff_density_rms 0.086
_refine_ls_abs_structure_details 'Flack H D (1983), Acta Cryst. A39, 876-881'
_refine_ls_abs_structure_Flack 0.000(10)
_refine_ls_extinction_method none
_refine_ls_goodness_of_fit_ref 0.783
_refine_ls_hydrogen_treatment mixed
_refine_ls_matrix_type full
_refine_ls_number_parameters 892
_refine_ls_number_reflns 10037
_refine_ls_number_restraints 1
_refine_ls_restrained_S_all 0.783
_refine_ls_R_factor_all 0.0712
_refine_ls_R_factor_gt 0.0425
_refine_ls_shift/su_max 0.001
_refine_ls_shift/su_mean 0.000
_refine_ls_structure_factor_coef Fsqd
_refine_ls_weighting_details 'calc w=1/[\s^2^(Fo^2^)+(0.0169P)^2^+0.0000P] where P=(Fo^2^+2Fc^2^)/3'
_refine_ls_weighting_scheme calc
_refine_ls_wR_factor_gt 0.0633
_refine_ls_wR_factor_ref 0.0693
_reflns_number_gt 6074
_reflns_number_total 10037
_reflns_threshold_expression >2sigma(I)
_cod_data_source_file ic802283r_si_001_4.cif
_cod_data_source_block 5
_cod_depositor_comments
;
The following automatic conversions were performed:
'_symmetry_cell_setting' value 'Orthorhombic' changed to 'orthorhombic'
according to '/home/saulius/struct/CIF-dictionaries/cif_core.dic'
dictionary named 'cif_core.dic' version 2.4.1 from 2010-06-29.

Automatic conversion script
Id: cif_fix_enum 1527 2010-12-29 10:47:43Z saulius 
;
_cod_database_code 4302179

loop_
_symmetry_equiv_pos_as_xyz
'x, y, z'
'-x, -y, z+1/2'
'x+1/2, -y+1/2, z'
'-x+1/2, y+1/2, z+1/2'

loop_
_atom_site_label
_atom_site_type_symbol
_atom_site_fract_x
_atom_site_fract_y
_atom_site_fract_z
_atom_site_U_iso_or_equiv
_atom_site_adp_type
_atom_site_occupancy
_atom_site_symmetry_multiplicity
_atom_site_calc_flag
_atom_site_refinement_flags
_atom_site_disorder_assembly
_atom_site_disorder_group
Rh1 Rh 0.51658(2) 0.76683(3) 0.55437(4) 0.02056(12) Uani 1 1 d . . .
Ga1 Ga 0.55362(3) 0.65478(4) 0.55957(7) 0.02751(19) Uani 1 1 d . . .
Ga2 Ga 0.60158(3) 0.79968(4) 0.49599(6) 0.0292(2) Uani 1 1 d . . .
Ga3 Ga 0.53581(3) 0.77724(4) 0.71442(5) 0.0291(2) Uani 1 1 d . . .
B1 B 0.3179(4) 0.7643(4) 0.0958(6) 0.023(2) Uani 1 1 d . . .
F1 F 0.5319(3) 0.9047(3) 0.0326(4) 0.135(3) Uani 1 1 d . . .
F2 F 0.5149(2) 0.9306(2) 0.1635(4) 0.0776(18) Uani 1 1 d . . .
F3 F 0.4603(2) 0.9576(3) 0.0627(6) 0.149(4) Uani 1 1 d . . .
F4 F 0.5060(2) 0.6119(2) 0.0958(4) 0.0722(18) Uani 1 1 d . . .
F5 F 0.4800(4) 0.6211(4) 0.2252(5) 0.165(4) Uani 1 1 d . . .
F6 F 0.5490(3) 0.6690(3) 0.1903(7) 0.202(6) Uani 1 1 d . . .
F7 F 0.35467(18) 0.9582(3) 0.3457(3) 0.0657(16) Uani 1 1 d . . .
F8 F 0.2783(2) 0.9980(2) 0.3823(3) 0.0677(17) Uani 1 1 d . . .
F9 F 0.3017(2) 0.8966(3) 0.4208(3) 0.0641(17) Uani 1 1 d . . .
F10 F 0.2346(2) 0.9087(3) -0.1808(4) 0.092(2) Uani 1 1 d . . .
F11 F 0.2603(3) 0.8632(3) -0.3006(4) 0.113(3) Uani 1 1 d . . .
F12 F 0.3124(2) 0.9209(2) -0.2222(4) 0.078(2) Uani 1 1 d . . .
F13 F 0.16747(19) 0.9999(3) 0.0839(4) 0.098(2) Uani 1 1 d . . .
F14 F 0.12381(18) 0.9472(2) 0.1799(3) 0.0604(15) Uani 1 1 d . . .
F15 F 0.1399(2) 0.9014(3) 0.0554(5) 0.127(3) Uani 1 1 d . . .
F16 F 0.14802(17) 0.5396(2) 0.1727(3) 0.0392(12) Uani 1 1 d . . .
F17 F 0.16183(19) 0.5902(2) 0.0464(4) 0.0769(17) Uani 1 1 d . . .
F18 F 0.20544(18) 0.4996(2) 0.0807(3) 0.0646(16) Uani 1 1 d . . .
F19 F 0.35649(18) 0.5744(2) 0.3668(3) 0.0582(15) Uani 1 1 d . . .
F20 F 0.31801(19) 0.6617(2) 0.4241(3) 0.0518(14) Uani 1 1 d . . .
F21 F 0.27810(19) 0.5637(2) 0.4215(3) 0.0527(14) Uani 1 1 d . . .
F22 F 0.3617(2) 0.6308(3) -0.2642(4) 0.098(2) Uani 1 1 d . . .
F23 F 0.3326(2) 0.5755(2) -0.1499(3) 0.0632(16) Uani 1 1 d . . .
F24 F 0.2797(2) 0.6082(2) -0.2533(4) 0.0685(17) Uani 1 1 d . . .
C1 C 0.6905(3) 0.8195(4) 0.4992(6) 0.038(2) Uani 1 1 d . . .
C2 C 0.6777(3) 0.7845(4) 0.4154(5) 0.030(2) Uani 1 1 d . . .
C3 C 0.6442(3) 0.8295(3) 0.3635(5) 0.0213(18) Uani 1 1 d . . .
C4 C 0.6364(3) 0.8909(4) 0.4130(5) 0.0283(19) Uani 1 1 d . . .
C5 C 0.6653(3) 0.8852(4) 0.4966(6) 0.0314(19) Uani 1 1 d . . .
C6 C 0.7269(3) 0.7935(4) 0.5737(5) 0.051(3) Uani 1 1 d . . .
H6A H 0.7636 0.8089 0.5618 0.077 Uiso 1 1 calc R . .
H6B H 0.7258 0.7429 0.5751 0.077 Uiso 1 1 calc R . .
H6C H 0.7148 0.8118 0.6325 0.077 Uiso 1 1 calc R . .
C7 C 0.6990(3) 0.7172(4) 0.3812(6) 0.046(2) Uani 1 1 d . . .
H7A H 0.7330 0.7250 0.3494 0.070 Uiso 1 1 calc R . .
H7B H 0.6730 0.6966 0.3391 0.070 Uiso 1 1 calc R . .
H7C H 0.7049 0.6859 0.4328 0.070 Uiso 1 1 calc R . .
C8 C 0.6217(3) 0.8112(4) 0.2725(5) 0.050(3) Uani 1 1 d . . .
H8A H 0.6458 0.8278 0.2246 0.075 Uiso 1 1 calc R . .
H8B H 0.5864 0.8327 0.2654 0.075 Uiso 1 1 calc R . .
H8C H 0.6181 0.7609 0.2679 0.075 Uiso 1 1 calc R . .
C9 C 0.6055(3) 0.9537(3) 0.3816(6) 0.047(2) Uani 1 1 d . . .
H9A H 0.6295 0.9849 0.3486 0.070 Uiso 1 1 calc R . .
H9B H 0.5905 0.9777 0.4347 0.070 Uiso 1 1 calc R . .
H9C H 0.5763 0.9392 0.3412 0.070 Uiso 1 1 calc R . .
C10 C 0.6703(3) 0.9407(4) 0.5661(6) 0.053(2) Uani 1 1 d . . .
H10A H 0.7011 0.9701 0.5512 0.079 Uiso 1 1 calc R . .
H10B H 0.6756 0.9200 0.6263 0.079 Uiso 1 1 calc R . .
H10C H 0.6376 0.9687 0.5664 0.079 Uiso 1 1 calc R . .
C11 C 0.4915(3) 0.8252(4) 0.8353(5) 0.035(2) Uani 1 1 d . . .
C12 C 0.5089(3) 0.7608(4) 0.8624(4) 0.034(2) Uani 1 1 d . . .
C13 C 0.5654(3) 0.7593(4) 0.8598(5) 0.038(2) Uani 1 1 d . . .
C14 C 0.5834(3) 0.8252(4) 0.8328(5) 0.037(2) Uani 1 1 d . . .
C15 C 0.5369(3) 0.8664(4) 0.8195(5) 0.034(2) Uani 1 1 d . . .
C16 C 0.4335(3) 0.8477(5) 0.8353(5) 0.059(3) Uani 1 1 d . . .
H16A H 0.4242 0.8663 0.8953 0.089 Uiso 1 1 calc R . .
H16B H 0.4105 0.8079 0.8217 0.089 Uiso 1 1 calc R . .
H16C H 0.4282 0.8834 0.7888 0.089 Uiso 1 1 calc R . .
C17 C 0.4734(4) 0.7000(4) 0.8881(6) 0.074(3) Uani 1 1 d . . .
H17A H 0.4658 0.7014 0.9536 0.112 Uiso 1 1 calc R . .
H17B H 0.4917 0.6567 0.8731 0.112 Uiso 1 1 calc R . .
H17C H 0.4396 0.7027 0.8541 0.112 Uiso 1 1 calc R . .
C18 C 0.6018(4) 0.7027(4) 0.8920(6) 0.086(4) Uani 1 1 d . . .
H18A H 0.6077 0.7074 0.9577 0.130 Uiso 1 1 calc R . .
H18B H 0.6362 0.7060 0.8600 0.130 Uiso 1 1 calc R . .
H18C H 0.5853 0.6578 0.8792 0.130 Uiso 1 1 calc R . .
C19 C 0.6394(3) 0.8499(5) 0.8268(6) 0.070(3) Uani 1 1 d . . .
H19A H 0.6508 0.8674 0.8863 0.106 Uiso 1 1 calc R . .
H19B H 0.6417 0.8869 0.7815 0.106 Uiso 1 1 calc R . .
H19C H 0.6628 0.8116 0.8085 0.106 Uiso 1 1 calc R . .
C20 C 0.5372(3) 0.9429(4) 0.7948(5) 0.049(3) Uani 1 1 d . . .
H20A H 0.5382 0.9706 0.8507 0.073 Uiso 1 1 calc R . .
H20B H 0.5047 0.9541 0.7603 0.073 Uiso 1 1 calc R . .
H20C H 0.5688 0.9532 0.7576 0.073 Uiso 1 1 calc R . .
C21 C 0.5240(4) 0.5527(3) 0.6191(6) 0.034(2) Uani 1 1 d . . .
C22 C 0.5177(3) 0.5485(4) 0.5231(5) 0.027(2) Uani 1 1 d . . .
C23 C 0.5690(3) 0.5558(3) 0.4829(6) 0.029(2) Uani 1 1 d . . .
C24 C 0.6069(3) 0.5634(3) 0.5553(6) 0.0245(16) Uani 1 1 d . . .
C25 C 0.5786(4) 0.5613(4) 0.6384(6) 0.031(2) Uani 1 1 d . . .
C26 C 0.4793(4) 0.5480(4) 0.6882(7) 0.069(3) Uani 1 1 d . . .
H26A H 0.4724 0.4994 0.7029 0.104 Uiso 1 1 calc R . .
H26B H 0.4467 0.5689 0.6629 0.104 Uiso 1 1 calc R . .
H26C H 0.4897 0.5728 0.7437 0.104 Uiso 1 1 calc R . .
C27 C 0.4655(3) 0.5357(4) 0.4731(6) 0.063(3) Uani 1 1 d . . .
H27A H 0.4592 0.4859 0.4686 0.095 Uiso 1 1 calc R . .
H27B H 0.4676 0.5556 0.4118 0.095 Uiso 1 1 calc R . .
H27C H 0.4359 0.5573 0.5066 0.095 Uiso 1 1 calc R . .
C28 C 0.5818(4) 0.5526(4) 0.3829(6) 0.068(3) Uani 1 1 d . . .
H28A H 0.5865 0.5043 0.3645 0.102 Uiso 1 1 calc R . .
H28B H 0.6148 0.5784 0.3709 0.102 Uiso 1 1 calc R . .
H28C H 0.5522 0.5731 0.3480 0.102 Uiso 1 1 calc R . .
C29 C 0.6676(3) 0.5637(4) 0.5427(7) 0.059(3) Uani 1 1 d . . .
H29A H 0.6811 0.5162 0.5452 0.089 Uiso 1 1 calc R . .
H29B H 0.6842 0.5910 0.5914 0.089 Uiso 1 1 calc R . .
H29C H 0.6765 0.5841 0.4835 0.089 Uiso 1 1 calc R . .
C30 C 0.6042(4) 0.5614(4) 0.7297(6) 0.068(3) Uani 1 1 d . . .
H30A H 0.6109 0.5137 0.7490 0.102 Uiso 1 1 calc R . .
H30B H 0.5804 0.5840 0.7736 0.102 Uiso 1 1 calc R . .
H30C H 0.6383 0.5865 0.7267 0.102 Uiso 1 1 calc R . .
C31 C 0.4929(3) 0.8663(3) 0.4914(6) 0.033(2) Uani 1 1 d . . .
H31A H 0.5222 0.9016 0.4919 0.040 Uiso 1 1 calc R . .
C32 C 0.4666(3) 0.8611(3) 0.5723(6) 0.033(2) Uani 1 1 d . . .
H32A H 0.4795 0.8935 0.6207 0.039 Uiso 1 1 calc R . .
C33 C 0.4072(3) 0.8435(4) 0.5776(5) 0.038(2) Uani 1 1 d . . .
H33A H 0.3912 0.8688 0.6294 0.046 Uiso 1 1 calc R . .
H33B H 0.3895 0.8599 0.5212 0.046 Uiso 1 1 calc R . .
C34 C 0.3955(3) 0.7672(4) 0.5890(5) 0.038(2) Uani 1 1 d . . .
H34A H 0.3939 0.7562 0.6549 0.046 Uiso 1 1 calc R . .
H34B H 0.3598 0.7570 0.5626 0.046 Uiso 1 1 calc R . .
C35 C 0.4367(3) 0.7216(4) 0.5444(6) 0.035(2) Uani 1 1 d . . .
H35A H 0.4348 0.6721 0.5636 0.042 Uiso 1 1 calc R . .
C36 C 0.4560(3) 0.7314(4) 0.4563(5) 0.0300(19) Uani 1 1 d . . .
H36A H 0.4659 0.6874 0.4250 0.036 Uiso 1 1 calc R . .
C37 C 0.4378(3) 0.7866(4) 0.3923(5) 0.036(2) Uani 1 1 d . . .
H37A H 0.4000 0.7982 0.4061 0.044 Uiso 1 1 calc R . .
H37B H 0.4392 0.7685 0.3293 0.044 Uiso 1 1 calc R . .
C38 C 0.4712(3) 0.8519(4) 0.3977(6) 0.047(2) Uani 1 1 d . . .
H38A H 0.5015 0.8480 0.3545 0.057 Uiso 1 1 calc R . .
H38B H 0.4489 0.8915 0.3782 0.057 Uiso 1 1 calc R . .
C39 C 0.2880(3) 0.8295(3) 0.1446(5) 0.0180(19) Uani 1 1 d . . .
C40 C 0.3073(3) 0.8620(3) 0.2217(5) 0.0278(19) Uani 1 1 d . . .
H40A H 0.3412 0.8478 0.2446 0.033 Uiso 1 1 calc R . .
C41 C 0.2807(3) 0.9137(3) 0.2673(5) 0.0175(17) Uani 1 1 d . . .
C42 C 0.2325(3) 0.9377(4) 0.2342(5) 0.027(2) Uani 1 1 d . . .
H42A H 0.2141 0.9742 0.2641 0.033 Uiso 1 1 calc R . .
C43 C 0.2114(3) 0.9075(4) 0.1563(5) 0.0234(19) Uani 1 1 d . . .
C44 C 0.2382(3) 0.8544(4) 0.1127(5) 0.0258(19) Uani 1 1 d . . .
H44A H 0.2227 0.8342 0.0599 0.031 Uiso 1 1 calc R . .
C45 C 0.3038(3) 0.9426(4) 0.3542(6) 0.039(2) Uani 1 1 d . . .
C46 C 0.1612(4) 0.9344(5) 0.1184(7) 0.044(2) Uani 1 1 d . . .
C47 C 0.3836(3) 0.7706(4) 0.1091(4) 0.0244(18) Uani 1 1 d . . .
C48 C 0.4095(3) 0.8323(4) 0.0961(4) 0.030(2) Uani 1 1 d . . .
H48A H 0.3886 0.8718 0.0813 0.036 Uiso 1 1 calc R . .
C49 C 0.4651(3) 0.8402(4) 0.1036(5) 0.032(2) Uani 1 1 d . . .
C50 C 0.4953(3) 0.7806(5) 0.1239(5) 0.045(3) Uani 1 1 d . . .
H50A H 0.5331 0.7838 0.1304 0.054 Uiso 1 1 calc R . .
C51 C 0.4713(4) 0.7204(4) 0.1339(7) 0.044(2) Uani 1 1 d . . .
C52 C 0.4153(3) 0.7144(4) 0.1297(5) 0.038(2) Uani 1 1 d . . .
H52A H 0.3990 0.6709 0.1412 0.045 Uiso 1 1 calc R . .
C53 C 0.4902(4) 0.9101(5) 0.0899(6) 0.049(3) Uani 1 1 d . . .
C54 C 0.5041(4) 0.6589(6) 0.1586(9) 0.072(3) Uani 1 1 d . . .
C55 C 0.3096(3) 0.7609(4) -0.0147(5) 0.0224(18) Uani 1 1 d . . .
C56 C 0.2961(3) 0.8179(4) -0.0690(5) 0.0216(19) Uani 1 1 d . . .
H56A H 0.2913 0.8615 -0.0404 0.026 Uiso 1 1 calc R . .
C57 C 0.2896(3) 0.8131(4) -0.1628(5) 0.0215(18) Uani 1 1 d . . .
C58 C 0.2973(3) 0.7516(4) -0.2066(5) 0.0268(19) Uani 1 1 d . . .
H58A H 0.2917 0.7481 -0.2705 0.032 Uiso 1 1 calc R . .
C59 C 0.3131(3) 0.6948(4) -0.1570(6) 0.027(2) Uani 1 1 d . . .
C60 C 0.3187(3) 0.6994(4) -0.0632(5) 0.0232(19) Uani 1 1 d . . .
H60A H 0.3292 0.6594 -0.0303 0.028 Uiso 1 1 calc R . .
C61 C 0.2740(4) 0.8735(4) -0.2157(6) 0.041(2) Uani 1 1 d . . .
C62 C 0.3221(3) 0.6271(4) -0.2043(6) 0.035(2) Uani 1 1 d . . .
C63 C 0.2935(3) 0.6972(4) 0.1465(5) 0.0228(19) Uani 1 1 d . . .
C64 C 0.3096(3) 0.6784(4) 0.2349(5) 0.026(2) Uani 1 1 d . . .
H64A H 0.3374 0.7041 0.2635 0.031 Uiso 1 1 calc R . .
C65 C 0.2868(3) 0.6238(4) 0.2818(5) 0.028(2) Uani 1 1 d . . .
C66 C 0.2463(3) 0.5845(4) 0.2441(5) 0.0258(19) Uani 1 1 d . . .
H66A H 0.2309 0.5470 0.2765 0.031 Uiso 1 1 calc R . .
C67 C 0.2290(3) 0.6018(4) 0.1568(5) 0.0259(19) Uani 1 1 d . . .
C68 C 0.2514(3) 0.6569(3) 0.1106(5) 0.0244(19) Uani 1 1 d . . .
H68A H 0.2378 0.6680 0.0519 0.029 Uiso 1 1 calc R . .
C69 C 0.3089(3) 0.6052(4) 0.3725(6) 0.036(2) Uani 1 1 d . . .
C70 C 0.1864(3) 0.5592(5) 0.1130(6) 0.038(2) Uani 1 1 d . . .

loop_
_atom_site_aniso_label
_atom_site_aniso_U_11
_atom_site_aniso_U_22
_atom_site_aniso_U_33
_atom_site_aniso_U_23
_atom_site_aniso_U_13
_atom_site_aniso_U_12
Rh1 0.0171(3) 0.0233(3) 0.0212(3) 0.0012(4) 0.0003(3) -0.0006(3)
Ga1 0.0227(4) 0.0246(4) 0.0352(5) 0.0013(6) -0.0018(5) 0.0001(3)
Ga2 0.0195(4) 0.0336(5) 0.0347(5) 0.0077(5) 0.0044(4) 0.0006(4)
Ga3 0.0285(5) 0.0380(5) 0.0209(5) -0.0016(5) -0.0018(4) 0.0006(4)
B1 0.031(5) 0.012(5) 0.025(5) -0.005(4) -0.007(4) 0.010(4)
F1 0.140(6) 0.157(6) 0.107(6) -0.073(5) 0.082(5) -0.107(5)
F2 0.107(5) 0.057(3) 0.068(4) -0.008(3) -0.021(4) -0.010(3)
F3 0.069(4) 0.082(4) 0.295(10) 0.114(6) -0.103(6) -0.056(3)
F4 0.081(4) 0.048(3) 0.088(5) -0.021(3) -0.015(3) 0.026(3)
F5 0.205(9) 0.193(8) 0.096(6) 0.026(6) 0.013(7) 0.170(7)
F6 0.163(8) 0.047(4) 0.397(14) -0.093(6) -0.220(10) 0.064(4)
F7 0.035(3) 0.093(4) 0.070(4) -0.033(3) 0.000(3) -0.021(3)
F8 0.079(4) 0.058(3) 0.066(3) -0.046(3) -0.037(3) 0.037(3)
F9 0.098(5) 0.064(4) 0.030(3) 0.009(3) -0.025(3) -0.022(3)
F10 0.080(5) 0.092(5) 0.104(5) 0.058(4) 0.036(4) 0.059(4)
F11 0.242(8) 0.047(4) 0.050(4) 0.007(3) -0.071(5) 0.034(4)
F12 0.054(4) 0.047(4) 0.133(6) 0.050(4) -0.036(4) -0.023(3)
F13 0.043(3) 0.112(5) 0.138(6) 0.068(5) -0.024(4) 0.003(3)
F14 0.032(3) 0.095(4) 0.054(3) -0.004(3) 0.005(3) 0.028(3)
F15 0.063(4) 0.174(6) 0.143(5) -0.128(6) -0.085(5) 0.087(4)
F16 0.039(3) 0.042(3) 0.038(3) 0.000(2) 0.013(2) -0.008(2)
F17 0.073(4) 0.100(4) 0.058(4) 0.038(4) -0.040(3) -0.053(3)
F18 0.050(3) 0.073(3) 0.070(4) -0.045(3) 0.010(3) -0.017(3)
F19 0.046(3) 0.088(4) 0.041(3) 0.001(3) -0.008(3) 0.036(3)
F20 0.072(4) 0.060(3) 0.024(3) 0.003(3) -0.007(2) 0.005(3)
F21 0.056(4) 0.070(4) 0.032(3) 0.023(3) -0.003(3) -0.005(3)
F22 0.100(5) 0.061(4) 0.133(6) -0.048(4) 0.083(4) -0.026(3)
F23 0.105(5) 0.031(3) 0.053(4) -0.003(3) -0.026(3) 0.027(3)
F24 0.078(4) 0.048(3) 0.079(4) -0.023(3) -0.032(3) 0.012(3)
C1 0.019(4) 0.042(5) 0.054(6) 0.026(5) -0.001(4) -0.009(4)
C2 0.027(5) 0.027(5) 0.037(5) 0.001(4) 0.015(4) -0.004(4)
C3 0.021(4) 0.023(5) 0.020(5) 0.000(4) 0.006(4) -0.003(3)
C4 0.030(5) 0.027(5) 0.027(5) -0.002(4) 0.007(4) -0.005(4)
C5 0.033(5) 0.029(5) 0.032(5) 0.006(5) 0.009(4) -0.014(4)
C6 0.020(4) 0.092(7) 0.042(6) 0.018(5) -0.003(4) -0.011(4)
C7 0.040(6) 0.044(6) 0.055(6) 0.007(5) 0.017(5) 0.010(4)
C8 0.058(7) 0.049(6) 0.043(6) 0.001(5) 0.001(5) -0.028(5)
C9 0.039(6) 0.033(5) 0.068(6) 0.020(5) 0.010(5) 0.002(4)
C10 0.051(6) 0.066(6) 0.042(6) -0.020(6) 0.019(5) -0.014(4)
C11 0.040(6) 0.038(6) 0.026(5) -0.007(4) 0.001(4) -0.003(4)
C12 0.046(6) 0.048(6) 0.009(4) 0.006(4) 0.002(4) -0.015(5)
C13 0.049(6) 0.044(6) 0.021(5) 0.001(4) -0.021(4) 0.009(5)
C14 0.039(6) 0.057(6) 0.014(5) -0.007(5) -0.005(4) -0.013(5)
C15 0.047(6) 0.025(5) 0.030(5) -0.012(4) -0.006(4) -0.003(4)
C16 0.039(6) 0.094(8) 0.046(6) -0.045(6) -0.001(5) -0.003(5)
C17 0.109(10) 0.063(7) 0.051(7) -0.004(6) 0.010(6) -0.047(6)
C18 0.161(12) 0.062(7) 0.036(6) 0.009(6) -0.030(7) 0.051(7)
C19 0.041(6) 0.133(10) 0.037(6) -0.014(7) -0.006(5) -0.016(6)
C20 0.073(7) 0.042(6) 0.032(5) 0.000(5) -0.005(5) -0.006(5)
C21 0.039(6) 0.015(4) 0.048(6) 0.003(5) 0.014(5) -0.010(4)
C22 0.020(4) 0.016(4) 0.045(6) -0.001(4) -0.005(4) 0.006(3)
C23 0.047(6) 0.009(4) 0.032(5) 0.007(4) 0.003(5) 0.009(4)
C24 0.027(4) 0.018(4) 0.029(4) -0.004(5) -0.002(5) 0.006(3)
C25 0.038(6) 0.019(5) 0.036(6) 0.004(5) -0.025(4) 0.000(4)
C26 0.057(7) 0.051(6) 0.099(9) -0.009(6) 0.026(6) -0.012(5)
C27 0.056(7) 0.034(5) 0.100(9) -0.006(5) -0.038(6) 0.008(5)
C28 0.114(10) 0.046(6) 0.044(7) -0.007(6) -0.003(6) 0.036(6)
C29 0.024(5) 0.047(5) 0.108(9) 0.005(6) -0.009(6) 0.007(4)
C30 0.132(10) 0.035(6) 0.037(6) -0.007(5) -0.046(6) 0.007(6)
C31 0.027(5) 0.018(4) 0.054(6) 0.010(5) 0.007(5) 0.005(3)
C32 0.033(5) 0.019(4) 0.046(6) -0.008(4) -0.008(4) 0.011(3)
C33 0.028(5) 0.043(5) 0.044(6) -0.009(5) 0.005(4) 0.013(4)
C34 0.028(5) 0.038(5) 0.048(6) 0.006(4) -0.004(4) -0.003(4)
C35 0.019(4) 0.034(4) 0.052(6) 0.015(5) -0.002(5) -0.014(3)
C36 0.024(4) 0.032(5) 0.034(5) -0.010(4) -0.015(4) 0.003(4)
C37 0.030(5) 0.060(6) 0.019(5) -0.012(4) -0.008(4) 0.021(4)
C38 0.035(6) 0.068(7) 0.039(6) 0.019(5) 0.008(4) 0.023(5)
C39 0.022(5) 0.025(5) 0.007(4) -0.007(4) 0.009(3) -0.008(4)
C40 0.015(4) 0.031(5) 0.037(5) 0.008(4) 0.001(4) 0.007(3)
C41 0.014(4) 0.020(4) 0.018(4) -0.001(4) -0.001(3) -0.002(3)
C42 0.023(5) 0.020(5) 0.038(6) -0.003(4) 0.004(4) 0.003(3)
C43 0.017(5) 0.025(4) 0.029(5) -0.002(4) 0.003(4) 0.004(4)
C44 0.030(5) 0.031(5) 0.017(5) 0.000(4) -0.003(4) -0.001(4)
C45 0.025(5) 0.042(6) 0.049(7) -0.014(5) -0.011(5) 0.002(5)
C46 0.038(6) 0.045(6) 0.049(7) -0.012(6) -0.002(5) 0.015(5)
C47 0.021(4) 0.033(4) 0.020(5) 0.000(4) 0.004(3) 0.008(4)
C48 0.023(5) 0.042(5) 0.025(5) -0.001(4) -0.005(3) 0.001(4)
C49 0.032(5) 0.046(5) 0.019(5) -0.003(4) -0.002(4) 0.003(4)
C50 0.020(5) 0.090(7) 0.026(5) -0.020(6) -0.008(4) 0.021(5)
C51 0.053(7) 0.041(6) 0.039(5) -0.015(5) -0.016(5) 0.026(5)
C52 0.043(6) 0.042(6) 0.028(5) -0.004(5) -0.002(4) 0.014(4)
C53 0.032(6) 0.099(9) 0.014(5) 0.022(5) -0.002(4) -0.013(6)
C54 0.053(8) 0.084(9) 0.079(10) 0.001(8) 0.004(7) 0.033(7)
C55 0.020(4) 0.017(4) 0.030(5) -0.003(5) 0.000(4) -0.001(3)
C56 0.015(4) 0.018(5) 0.032(5) 0.002(4) 0.004(4) -0.002(3)
C57 0.017(4) 0.021(5) 0.027(5) 0.006(4) -0.002(4) 0.003(3)
C58 0.017(4) 0.038(5) 0.026(5) 0.005(4) -0.003(3) 0.001(3)
C59 0.019(5) 0.023(5) 0.037(6) -0.009(5) 0.008(4) 0.003(4)
C60 0.024(5) 0.020(5) 0.025(5) 0.012(4) 0.005(4) 0.008(4)
C61 0.040(6) 0.037(6) 0.045(6) -0.004(5) -0.014(5) 0.011(5)
C62 0.031(5) 0.032(6) 0.041(6) -0.005(5) 0.000(5) -0.001(4)
C63 0.038(5) 0.019(4) 0.011(5) -0.002(4) 0.002(4) 0.015(4)
C64 0.027(5) 0.015(4) 0.035(6) -0.010(4) 0.007(4) -0.003(3)
C65 0.032(5) 0.031(5) 0.020(5) 0.002(4) -0.003(4) 0.016(4)
C66 0.029(5) 0.024(5) 0.024(5) 0.005(4) 0.011(4) 0.009(4)
C67 0.024(5) 0.018(4) 0.035(6) -0.001(4) 0.009(4) 0.006(3)
C68 0.036(5) 0.028(4) 0.009(4) 0.012(4) 0.002(4) 0.007(4)
C69 0.036(6) 0.033(5) 0.039(6) -0.001(5) 0.003(5) 0.020(5)
C70 0.042(6) 0.050(6) 0.022(6) 0.004(5) 0.004(4) -0.005(5)

loop_
_atom_type_symbol
_atom_type_description
_atom_type_scat_dispersion_real
_atom_type_scat_dispersion_imag
_atom_type_scat_source
C C 0.0033 0.0016 'International Tables Vol C Tables 4.2.6.8 and 6.1.1.4'
H H 0.0000 0.0000 'International Tables Vol C Tables 4.2.6.8 and 6.1.1.4'
B B 0.0013 0.0007 'International Tables Vol C Tables 4.2.6.8 and 6.1.1.4'
F F 0.0171 0.0103 'International Tables Vol C Tables 4.2.6.8 and 6.1.1.4'
Ga Ga 0.2307 1.6083 'International Tables Vol C Tables 4.2.6.8 and 6.1.1.4'
Rh Rh -1.1178 0.9187 'International Tables Vol C Tables 4.2.6.8 and 6.1.1.4'

loop_
_geom_angle_atom_site_label_1
_geom_angle_atom_site_label_2
_geom_angle_atom_site_label_3
_geom_angle
_geom_angle_site_symmetry_1
_geom_angle_site_symmetry_3
_geom_angle_publ_flag
C35 Rh1 C36 37.1(3) . . ?
C35 Rh1 C31 94.5(3) . . ?
C36 Rh1 C31 79.4(3) . . ?
C35 Rh1 C32 80.0(3) . . ?
C36 Rh1 C32 87.0(3) . . ?
C31 Rh1 C32 35.7(3) . . ?
C35 Rh1 Ga1 89.44(19) . . ?
C36 Rh1 Ga1 90.2(2) . . ?
C31 Rh1 Ga1 156.5(2) . . ?
C32 Rh1 Ga1 165.8(2) . . ?
C35 Rh1 Ga2 154.1(2) . . ?
C36 Rh1 Ga2 117.5(2) . . ?
C31 Rh1 Ga2 81.62(19) . . ?
C32 Rh1 Ga2 108.9(2) . . ?
Ga1 Rh1 Ga2 84.74(3) . . ?
C35 Rh1 Ga3 106.3(2) . . ?
C36 Rh1 Ga3 143.4(2) . . ?
C31 Rh1 Ga3 112.8(2) . . ?
C32 Rh1 Ga3 85.8(2) . . ?
Ga1 Rh1 Ga3 88.13(4) . . ?
Ga2 Rh1 Ga3 98.73(4) . . ?
C24 Ga1 C25 36.9(3) . . ?
C24 Ga1 C23 37.3(3) . . ?
C25 Ga1 C23 61.5(3) . . ?
C24 Ga1 C21 60.9(3) . . ?
C25 Ga1 C21 36.1(3) . . ?
C23 Ga1 C21 60.6(3) . . ?
C24 Ga1 C22 60.9(2) . . ?
C25 Ga1 C22 60.5(3) . . ?
C23 Ga1 C22 36.1(2) . . ?
C21 Ga1 C22 36.0(3) . . ?
C24 Ga1 Rh1 165.73(18) . . ?
C25 Ga1 Rh1 150.5(2) . . ?
C23 Ga1 Rh1 146.3(2) . . ?
C21 Ga1 Rh1 133.0(2) . . ?
C22 Ga1 Rh1 131.32(18) . . ?
C1 Ga2 C2 37.3(3) . . ?
C1 Ga2 C3 61.1(3) . . ?
C2 Ga2 C3 36.6(2) . . ?
C1 Ga2 C5 36.3(2) . . ?
C2 Ga2 C5 60.8(3) . . ?
C3 Ga2 C5 60.0(3) . . ?
C1 Ga2 C4 60.7(3) . . ?
C2 Ga2 C4 60.5(3) . . ?
C3 Ga2 C4 35.6(2) . . ?
C5 Ga2 C4 36.1(2) . . ?
C1 Ga2 Rh1 156.6(2) . . ?
C2 Ga2 Rh1 154.96(19) . . ?
C3 Ga2 Rh1 142.08(18) . . ?
C5 Ga2 Rh1 144.2(2) . . ?
C4 Ga2 Rh1 136.86(19) . . ?
C13 Ga3 C11 59.5(3) . . ?
C13 Ga3 C12 35.8(3) . . ?
C11 Ga3 C12 35.0(3) . . ?
C13 Ga3 C14 35.8(3) . . ?
C11 Ga3 C14 60.0(3) . . ?
C12 Ga3 C14 59.5(3) . . ?
C13 Ga3 C15 59.1(3) . . ?
C11 Ga3 C15 35.5(2) . . ?
C12 Ga3 C15 58.4(3) . . ?
C14 Ga3 C15 35.9(3) . . ?
C13 Ga3 Rh1 164.5(2) . . ?
C11 Ga3 Rh1 134.0(2) . . ?
C12 Ga3 Rh1 148.7(2) . . ?
C14 Ga3 Rh1 151.0(2) . . ?
C15 Ga3 Rh1 135.7(2) . . ?
C63 B1 C39 104.4(6) . . ?
C63 B1 C55 112.0(6) . . ?
C39 B1 C55 114.1(6) . . ?
C63 B1 C47 112.2(6) . . ?
C39 B1 C47 110.2(6) . . ?
C55 B1 C47 104.1(6) . . ?
C5 C1 C2 107.5(7) . . ?
C5 C1 C6 125.9(8) . . ?
C2 C1 C6 126.5(7) . . ?
C5 C1 Ga2 73.5(4) . . ?
C2 C1 Ga2 71.6(4) . . ?
C6 C1 Ga2 123.5(5) . . ?
C3 C2 C1 107.3(6) . . ?
C3 C2 C7 124.2(7) . . ?
C1 C2 C7 128.2(7) . . ?
C3 C2 Ga2 73.0(4) . . ?
C1 C2 Ga2 71.2(4) . . ?
C7 C2 Ga2 126.1(5) . . ?
C4 C3 C2 108.7(6) . . ?
C4 C3 C8 127.7(7) . . ?
C2 C3 C8 123.6(7) . . ?
C4 C3 Ga2 73.1(4) . . ?
C2 C3 Ga2 70.4(4) . . ?
C8 C3 Ga2 121.7(5) . . ?
C3 C4 C5 108.0(7) . . ?
C3 C4 C9 126.3(7) . . ?
C5 C4 C9 125.6(7) . . ?
C3 C4 Ga2 71.3(4) . . ?
C5 C4 Ga2 71.3(4) . . ?
C9 C4 Ga2 125.6(5) . . ?
C1 C5 C4 108.5(7) . . ?
C1 C5 C10 126.3(8) . . ?
C4 C5 C10 125.1(7) . . ?
C1 C5 Ga2 70.1(4) . . ?
C4 C5 Ga2 72.7(4) . . ?
C10 C5 Ga2 125.6(5) . . ?
C12 C11 C15 107.9(8) . . ?
C12 C11 C16 124.3(8) . . ?
C15 C11 C16 127.4(8) . . ?
C12 C11 Ga3 72.8(4) . . ?
C15 C11 Ga3 73.3(5) . . ?
C16 C11 Ga3 125.4(5) . . ?
C11 C12 C13 109.0(7) . . ?
C11 C12 C17 125.9(8) . . ?
C13 C12 C17 125.0(8) . . ?
C11 C12 Ga3 72.2(4) . . ?
C13 C12 Ga3 71.7(4) . . ?
C17 C12 Ga3 120.8(5) . . ?
C14 C13 C12 107.9(7) . . ?
C14 C13 C18 123.9(8) . . ?
C12 C13 C18 127.7(9) . . ?
C14 C13 Ga3 72.7(4) . . ?
C12 C13 Ga3 72.5(4) . . ?
C18 C13 Ga3 126.9(5) . . ?
C13 C14 C15 106.6(7) . . ?
C13 C14 C19 127.6(8) . . ?
C15 C14 C19 125.6(8) . . ?
C13 C14 Ga3 71.5(4) . . ?
C15 C14 Ga3 72.7(4) . . ?
C19 C14 Ga3 125.0(5) . . ?
C11 C15 C14 108.5(7) . . ?
C11 C15 C20 126.5(8) . . ?
C14 C15 C20 125.0(8) . . ?
C11 C15 Ga3 71.2(4) . . ?
C14 C15 Ga3 71.4(4) . . ?
C20 C15 Ga3 124.5(5) . . ?
C25 C21 C22 108.3(8) . . ?
C25 C21 C26 126.1(9) . . ?
C22 C21 C26 125.6(9) . . ?
C25 C21 Ga1 70.1(4) . . ?
C22 C21 Ga1 72.9(5) . . ?
C26 C21 Ga1 123.2(5) . . ?
C23 C22 C21 107.9(7) . . ?
C23 C22 C27 126.2(8) . . ?
C21 C22 C27 125.8(8) . . ?
C23 C22 Ga1 69.9(4) . . ?
C21 C22 Ga1 71.2(5) . . ?
C27 C22 Ga1 126.4(5) . . ?
C22 C23 C24 107.4(7) . . ?
C22 C23 C28 126.5(8) . . ?
C24 C23 C28 126.1(8) . . ?
C22 C23 Ga1 73.9(4) . . ?
C24 C23 Ga1 69.8(4) . . ?
C28 C23 Ga1 123.9(5) . . ?
C25 C24 C23 108.0(6) . . ?
C25 C24 C29 127.0(8) . . ?
C23 C24 C29 124.6(9) . . ?
C25 C24 Ga1 72.4(4) . . ?
C23 C24 Ga1 72.9(4) . . ?
C29 C24 Ga1 126.6(4) . . ?
C21 C25 C24 108.4(7) . . ?
C21 C25 C30 126.9(9) . . ?
C24 C25 C30 124.5(8) . . ?
C21 C25 Ga1 73.8(4) . . ?
C24 C25 Ga1 70.7(4) . . ?
C30 C25 Ga1 125.9(5) . . ?
C32 C31 C38 127.5(7) . . ?
C32 C31 Rh1 72.6(4) . . ?
C38 C31 Rh1 108.4(5) . . ?
C31 C32 C33 122.1(7) . . ?
C31 C32 Rh1 71.8(4) . . ?
C33 C32 Rh1 111.5(4) . . ?
C34 C33 C32 114.4(6) . . ?
C35 C34 C33 113.1(6) . . ?
C36 C35 C34 124.0(7) . . ?
C36 C35 Rh1 72.0(4) . . ?
C34 C35 Rh1 111.0(5) . . ?
C35 C36 C37 125.2(7) . . ?
C35 C36 Rh1 70.9(4) . . ?
C37 C36 Rh1 113.4(5) . . ?
C36 C37 C38 113.4(6) . . ?
C31 C38 C37 113.6(6) . . ?
C40 C39 C44 115.0(6) . . ?
C40 C39 B1 123.5(7) . . ?
C44 C39 B1 121.4(6) . . ?
C41 C40 C39 124.2(7) . . ?
C40 C41 C42 119.7(7) . . ?
C40 C41 C45 119.9(7) . . ?
C42 C41 C45 120.4(7) . . ?
C41 C42 C43 118.6(7) . . ?
C44 C43 C42 120.7(7) . . ?
C44 C43 C46 120.1(7) . . ?
C42 C43 C46 119.1(7) . . ?
C43 C44 C39 121.7(7) . . ?
F7 C45 F8 108.1(7) . . ?
F7 C45 F9 105.3(7) . . ?
F8 C45 F9 107.3(7) . . ?
F7 C45 C41 112.1(7) . . ?
F8 C45 C41 112.5(7) . . ?
F9 C45 C41 111.1(7) . . ?
F15 C46 F14 107.7(8) . . ?
F15 C46 F13 104.5(8) . . ?
F14 C46 F13 99.1(7) . . ?
F15 C46 C43 117.6(7) . . ?
F14 C46 C43 114.2(8) . . ?
F13 C46 C43 111.7(7) . . ?
C48 C47 C52 116.7(7) . . ?
C48 C47 B1 120.9(7) . . ?
C52 C47 B1 122.4(7) . . ?
C47 C48 C49 123.3(7) . . ?
C48 C49 C50 117.2(8) . . ?
C48 C49 C53 120.0(7) . . ?
C50 C49 C53 122.8(8) . . ?
C51 C50 C49 120.3(8) . . ?
C50 C51 C52 121.4(8) . . ?
C50 C51 C54 118.9(10) . . ?
C52 C51 C54 119.5(9) . . ?
C47 C52 C51 121.0(8) . . ?
F3 C53 F2 108.8(9) . . ?
F3 C53 F1 108.7(8) . . ?
F2 C53 F1 100.1(7) . . ?
F3 C53 C49 117.1(8) . . ?
F2 C53 C49 111.0(7) . . ?
F1 C53 C49 109.7(8) . . ?
F6 C54 F4 110.3(9) . . ?
F6 C54 F5 102.6(11) . . ?
F4 C54 F5 98.6(10) . . ?
F6 C54 C51 117.8(11) . . ?
F4 C54 C51 114.1(10) . . ?
F5 C54 C51 111.2(9) . . ?
C56 C55 C60 114.8(7) . . ?
C56 C55 B1 124.1(7) . . ?
C60 C55 B1 121.0(7) . . ?
C57 C56 C55 122.5(7) . . ?
C58 C57 C56 120.5(7) . . ?
C58 C57 C61 119.1(7) . . ?
C56 C57 C61 120.4(7) . . ?
C57 C58 C59 119.2(7) . . ?
C58 C59 C60 120.1(7) . . ?
C58 C59 C62 119.7(8) . . ?
C60 C59 C62 120.1(8) . . ?
C59 C60 C55 122.8(7) . . ?
F10 C61 F11 105.0(8) . . ?
F10 C61 F12 102.2(7) . . ?
F11 C61 F12 103.1(8) . . ?
F10 C61 C57 114.3(8) . . ?
F11 C61 C57 117.0(7) . . ?
F12 C61 C57 113.6(7) . . ?
F23 C62 F22 107.3(7) . . ?
F23 C62 F24 106.1(7) . . ?
F22 C62 F24 104.4(7) . . ?
F23 C62 C59 114.6(7) . . ?
F22 C62 C59 111.8(7) . . ?
F24 C62 C59 111.9(7) . . ?
C64 C63 C68 114.4(7) . . ?
C64 C63 B1 121.7(7) . . ?
C68 C63 B1 123.6(6) . . ?
C65 C64 C63 122.6(7) . . ?
C66 C65 C64 121.6(7) . . ?
C66 C65 C69 119.8(8) . . ?
C64 C65 C69 118.5(8) . . ?
C65 C66 C67 117.5(7) . . ?
C68 C67 C66 120.8(7) . . ?
C68 C67 C70 120.2(7) . . ?
C66 C67 C70 119.0(7) . . ?
C67 C68 C63 123.0(7) . . ?
F21 C69 F19 106.3(7) . . ?
F21 C69 F20 106.6(7) . . ?
F19 C69 F20 104.4(7) . . ?
F21 C69 C65 114.7(8) . . ?
F19 C69 C65 112.6(7) . . ?
F20 C69 C65 111.5(7) . . ?
F17 C70 F18 107.5(7) . . ?
F17 C70 F16 106.3(7) . . ?
F18 C70 F16 103.9(7) . . ?
F17 C70 C67 113.9(7) . . ?
F18 C70 C67 112.3(7) . . ?
F16 C70 C67 112.4(7) . . ?

loop_
_geom_bond_atom_site_label_1
_geom_bond_atom_site_label_2
_geom_bond_distance
_geom_bond_site_symmetry_2
_geom_bond_publ_flag
Rh1 C35 2.181(6) . ?
Rh1 C36 2.196(7) . ?
Rh1 C31 2.216(7) . ?
Rh1 C32 2.226(6) . ?
Rh1 Ga1 2.3591(11) . ?
Rh1 Ga2 2.3733(11) . ?
Rh1 Ga3 2.4046(12) . ?
Ga1 C24 2.214(6) . ?
Ga1 C25 2.236(7) . ?
Ga1 C23 2.255(7) . ?
Ga1 C21 2.285(7) . ?
Ga1 C22 2.307(7) . ?
Ga2 C1 2.251(7) . ?
Ga2 C2 2.256(7) . ?
Ga2 C3 2.290(7) . ?
Ga2 C5 2.295(7) . ?
Ga2 C4 2.313(7) . ?
Ga3 C13 2.283(7) . ?
Ga3 C11 2.286(8) . ?
Ga3 C12 2.294(7) . ?
Ga3 C14 2.298(7) . ?
Ga3 C15 2.314(7) . ?
B1 C63 1.615(11) . ?
B1 C39 1.631(10) . ?
B1 C55 1.636(10) . ?
B1 C47 1.656(11) . ?
F1 C53 1.341(9) . ?
F2 C53 1.306(8) . ?
F3 C53 1.249(10) . ?
F4 C54 1.296(12) . ?
F5 C54 1.362(12) . ?
F6 C54 1.228(12) . ?
F7 C45 1.310(8) . ?
F8 C45 1.315(8) . ?
F9 C45 1.324(9) . ?
F10 C61 1.302(9) . ?
F11 C61 1.306(9) . ?
F12 C61 1.329(9) . ?
F13 C46 1.375(9) . ?
F14 C46 1.321(9) . ?
F15 C46 1.242(9) . ?
F16 C70 1.352(8) . ?
F17 C70 1.301(8) . ?
F18 C70 1.334(8) . ?
F19 C69 1.330(8) . ?
F20 C69 1.350(8) . ?
F21 C69 1.323(9) . ?
F22 C62 1.324(9) . ?
F23 C62 1.306(9) . ?
F24 C62 1.330(9) . ?
C1 C5 1.418(9) . ?
C1 C2 1.440(10) . ?
C1 C6 1.506(10) . ?
C2 C3 1.427(9) . ?
C2 C7 1.493(9) . ?
C3 C4 1.407(9) . ?
C3 C8 1.490(9) . ?
C4 C5 1.426(10) . ?
C4 C9 1.512(9) . ?
C5 C10 1.487(10) . ?
C11 C12 1.378(10) . ?
C11 C15 1.403(10) . ?
C11 C16 1.511(10) . ?
C12 C13 1.409(10) . ?
C12 C17 1.522(10) . ?
C13 C14 1.408(10) . ?
C13 C18 1.499(10) . ?
C14 C15 1.421(10) . ?
C14 C19 1.479(10) . ?
C15 C20 1.526(9) . ?
C21 C25 1.403(11) . ?
C21 C22 1.419(10) . ?
C21 C26 1.509(11) . ?
C22 C23 1.416(10) . ?
C22 C27 1.514(10) . ?
C23 C24 1.429(10) . ?
C23 C28 1.503(10) . ?
C24 C25 1.409(10) . ?
C24 C29 1.524(9) . ?
C25 C30 1.483(10) . ?
C31 C32 1.361(10) . ?
C31 C38 1.504(10) . ?
C32 C33 1.521(9) . ?
C33 C34 1.515(9) . ?
C34 C35 1.505(9) . ?
C35 C36 1.392(10) . ?
C36 C37 1.493(9) . ?
C37 C38 1.516(9) . ?
C39 C40 1.382(9) . ?
C39 C44 1.411(9) . ?
C40 C41 1.374(9) . ?
C41 C42 1.378(9) . ?
C41 C45 1.505(10) . ?
C42 C43 1.388(9) . ?
C43 C44 1.382(9) . ?
C43 C46 1.467(10) . ?
C47 C48 1.371(9) . ?
C47 C52 1.380(9) . ?
C48 C49 1.399(9) . ?
C49 C50 1.410(10) . ?
C49 C53 1.505(11) . ?
C50 C51 1.319(11) . ?
C51 C52 1.401(11) . ?
C51 C54 1.489(12) . ?
C55 C56 1.402(9) . ?
C55 C60 1.405(9) . ?
C56 C57 1.389(9) . ?
C57 C58 1.366(9) . ?
C57 C61 1.457(10) . ?
C58 C59 1.378(9) . ?
C59 C60 1.385(9) . ?
C59 C62 1.499(10) . ?
C63 C64 1.406(10) . ?
C63 C68 1.411(9) . ?
C64 C65 1.384(9) . ?
C65 C66 1.379(9) . ?
C65 C69 1.485(10) . ?
C66 C67 1.392(9) . ?
C67 C68 1.381(9) . ?
C67 C70 1.492(10) . ?
